data_4516311
loop_
_publ_author_name
'Varughese, Sunil'
'Hoser, Anna A.'
'Jarzembska, Katarzyna N.'
'Pedireddi, V. R.'
'Wo\'zniak, Krzysztof'

_publ_section_title
;
 Positional Isomerism and Conformational Flexibility Directed Structural
 Variations in the Molecular Complexes of Dihydroxybenzoic Acids
;
_journal_issue 8
_journal_name_full 'Crystal Growth &amp; Design'
_journal_page_first 3832
_journal_paper_doi 10.1021/acs.cgd.5b00471
_journal_volume 15
_journal_year 2015
_chemical_formula_moiety 'C12 H12 N2, 2(C7 H5 O4)'
_chemical_formula_sum 'C26 H22 N2 O8'
_chemical_formula_weight 490.46
_chemical_name_systematic
; 
 1,2-Bis(4-pyridyl)ethene-2,6-dihydroxybenzoic acid complex 
;
_space_group_IT_number 14
_space_group_name_Hall '-P 2ybc'
_space_group_name_H-M_alt 'P 1 21/c 1'
_symmetry_cell_setting monoclinic
_symmetry_space_group_name_H-M 'P 1 21/c 1'
_atom_sites_solution_hydrogens geom
_atom_sites_solution_primary direct
_atom_sites_solution_secondary difmap
_audit_creation_method SHELXL-97
_cell_angle_alpha 90.00
_cell_angle_beta 98.30(8)
_cell_angle_gamma 90.00
_cell_formula_units_Z 2
_cell_length_a 8.298(1)
_cell_length_b 6.879(1)
_cell_length_c 20.191(2)
_cell_measurement_temperature 298(2)
_cell_volume 1140.5(3)
_computing_cell_refinement SMART
_computing_data_collection SMART
_computing_data_reduction SAINTPLUS
_computing_structure_refinement 'SHELXTL (Sheldrick, 1997)'
_computing_structure_solution 'SHELXTL (Sheldrick, 1990)'
_diffrn_ambient_temperature 298(2)
_diffrn_measured_fraction_theta_full 0.996
_diffrn_measured_fraction_theta_max 0.996
_diffrn_measurement_device_type
;
Bruker, APEX, CCD-Area Detector
;
_diffrn_measurement_method SMART
_diffrn_radiation_monochromator graphite
_diffrn_radiation_source 'fine-focus sealed tube'
_diffrn_radiation_type MoK\a
_diffrn_radiation_wavelength 0.71073
_diffrn_reflns_av_R_equivalents 0.0336
_diffrn_reflns_av_sigmaI/netI 0.0507
_diffrn_reflns_limit_h_max 9
_diffrn_reflns_limit_h_min -9
_diffrn_reflns_limit_k_max 8
_diffrn_reflns_limit_k_min -7
_diffrn_reflns_limit_l_max 23
_diffrn_reflns_limit_l_min -23
_diffrn_reflns_number 7575
_diffrn_reflns_theta_full 25.00
_diffrn_reflns_theta_max 25.00
_diffrn_reflns_theta_min 2.98
_exptl_absorpt_coefficient_mu 0.107
_exptl_absorpt_correction_T_max 0.9862
_exptl_absorpt_correction_T_min 0.9726
_exptl_absorpt_correction_type empirical
_exptl_absorpt_process_details 'SADABS; Sheldrick, 1996'
_exptl_crystal_colour Colorless
_exptl_crystal_density_diffrn 1.428
_exptl_crystal_density_method 'not measured'
_exptl_crystal_description Blocks
_exptl_crystal_F_000 512
_exptl_crystal_size_max 0.26
_exptl_crystal_size_mid 0.17
_exptl_crystal_size_min 0.13
_refine_diff_density_max 0.461
_refine_diff_density_min -0.431
_refine_diff_density_rms 0.134
_refine_ls_extinction_coef 0.035(3)
_refine_ls_extinction_expression Fc^*^=kFc[1+0.001xFc^2^\l^3^/sin(2\q)]^-1/4^
_refine_ls_extinction_method SHELXL
_refine_ls_goodness_of_fit_ref 1.048
_refine_ls_hydrogen_treatment mixed
_refine_ls_matrix_type full
_refine_ls_number_parameters 168
_refine_ls_number_reflns 1994
_refine_ls_number_restraints 0
_refine_ls_restrained_S_all 1.048
_refine_ls_R_factor_all 0.0778
_refine_ls_R_factor_gt 0.0431
_refine_ls_shift/su_max 0.000
_refine_ls_shift/su_mean 0.000
_refine_ls_structure_factor_coef Fsqd
_refine_ls_weighting_details 'calc w=1/[\s^2^(Fo^2^)+(0.0624P)^2^+0.0000P] where P=(Fo^2^+2Fc^2^)/3'
_refine_ls_weighting_scheme calc
_refine_ls_wR_factor_gt 0.0955
_refine_ls_wR_factor_ref 0.1265
_reflns_number_gt 1280
_reflns_number_total 1994
_reflns_threshold_expression >2sigma(I)
_cod_data_source_file cg5b00471_si_010.cif
_cod_data_source_block 26DHB-bpyee
_cod_depositor_comments
;
The following automatic conversions were performed:

data item '_symmetry_cell_setting' value 'Monoclinic' was changed to
'monoclinic' in accordance with the
/home/saulius/struct/COD-crude-data/automatic-downloads/DataCite-retrospective/ACS/depositions/lib/dictionaries/cif_core.dic
dictionary named 'cif_core.dic' version 2.4.2 last updated on
2011-04-26.

Automatic conversion script
Id: cif_fix_values 6909 2019-04-08 15:41:33Z antanas 
;
_cod_original_sg_symbol_H-M 'P 21/c'
_cod_database_code 4516311

loop_
_symmetry_equiv_pos_as_xyz
'x, y, z'
'-x, y+1/2, -z+1/2'
'-x, -y, -z'
'x, -y-1/2, z-1/2'

loop_
_atom_site_label
_atom_site_type_symbol
_atom_site_fract_x
_atom_site_fract_y
_atom_site_fract_z
_atom_site_U_iso_or_equiv
_atom_site_adp_type
_atom_site_occupancy
_atom_site_symmetry_multiplicity
_atom_site_calc_flag
_atom_site_refinement_flags
C11 C 0.3529(3) 0.6817(3) 0.34048(11) 0.0159(5) Uani 1 1 d .
C12 C 0.4920(3) 0.7891(3) 0.36613(11) 0.0203(6) Uani 1 1 d .
C13 C 0.5253(3) 0.9665(4) 0.33783(12) 0.0237(6) Uani 1 1 d .
H13 H 0.6178 1.0367 0.3549 0.028 Uiso 1 1 calc R
C14 C 0.4193(3) 1.0373(4) 0.28416(12) 0.0245(6) Uani 1 1 d .
H14 H 0.4408 1.1567 0.2657 0.029 Uiso 1 1 calc R
C15 C 0.2823(3) 0.9348(4) 0.25722(12) 0.0238(6) Uani 1 1 d .
H15 H 0.2128 0.9842 0.2209 0.029 Uiso 1 1 calc R
C16 C 0.2496(3) 0.7569(3) 0.28516(11) 0.0192(6) Uani 1 1 d .
C17 C 0.3182(3) 0.4946(3) 0.37196(11) 0.0198(6) Uani 1 1 d .
C22 C 0.7388(3) 0.5141(4) 0.04162(11) 0.0230(6) Uani 1 1 d .
H22 H 0.6462 0.5877 0.0275 0.028 Uiso 1 1 calc R
C23 C 0.7639(3) 0.3407(3) 0.00999(12) 0.0225(6) Uani 1 1 d .
H23 H 0.6869 0.2960 -0.0247 0.027 Uiso 1 1 calc R
C24 C 0.9048(3) 0.2330(3) 0.03019(11) 0.0180(6) Uani 1 1 d .
C25 C 1.0153(3) 0.3035(3) 0.08371(12) 0.0229(6) Uani 1 1 d .
H25 H 1.1099 0.2344 0.0987 0.027 Uiso 1 1 calc R
C26 C 0.9834(3) 0.4756(4) 0.11404(12) 0.0234(6) Uani 1 1 d .
H26 H 1.0565 0.5225 0.1497 0.028 Uiso 1 1 calc R
C27 C 0.9317(3) 0.0516(4) -0.00450(12) 0.0209(6) Uani 1 1 d .
H27 H 0.843(3) 0.010(3) -0.0368(11) 0.021(7) Uiso 1 1 d .
N21 N 0.8479(2) 0.5757(3) 0.09246(9) 0.0221(5) Uani 1 1 d .
H2N H 0.8304 0.6832 0.1119 0.026 Uiso 1 1 calc R
O12 O 0.59495(19) 0.7239(3) 0.41992(8) 0.0299(5) Uani 1 1 d .
H12 H 0.5617 0.6197 0.4323 0.045 Uiso 1 1 calc R
O16 O 0.11340(19) 0.6601(2) 0.25774(8) 0.0294(5) Uani 1 1 d .
H16 H 0.1048 0.5594 0.2787 0.044 Uiso 1 1 calc R
O17A O 0.1882(2) 0.4039(2) 0.34701(8) 0.0252(5) Uani 1 1 d .
O17B O 0.4129(2) 0.4317(2) 0.42172(8) 0.0275(5) Uani 1 1 d .

loop_
_atom_site_aniso_label
_atom_site_aniso_U_11
_atom_site_aniso_U_22
_atom_site_aniso_U_33
_atom_site_aniso_U_23
_atom_site_aniso_U_13
_atom_site_aniso_U_12
C11 0.0169(13) 0.0146(13) 0.0171(12) -0.0014(10) 0.0051(11) 0.0008(11)
C12 0.0195(13) 0.0240(15) 0.0178(13) -0.0022(11) 0.0041(11) 0.0012(12)
C13 0.0218(14) 0.0233(14) 0.0271(14) -0.0041(11) 0.0076(11) -0.0093(12)
C14 0.0307(15) 0.0180(14) 0.0280(14) 0.0031(11) 0.0157(12) -0.0001(12)
C15 0.0264(15) 0.0244(15) 0.0216(14) 0.0047(11) 0.0066(12) 0.0059(12)
C16 0.0176(13) 0.0201(14) 0.0203(13) -0.0028(11) 0.0038(11) -0.0018(12)
C17 0.0248(14) 0.0162(13) 0.0190(13) -0.0031(11) 0.0054(11) 0.0009(12)
C22 0.0250(15) 0.0228(15) 0.0212(14) 0.0043(11) 0.0038(12) 0.0060(12)
C23 0.0229(14) 0.0243(15) 0.0203(13) 0.0001(11) 0.0033(11) 0.0014(12)
C24 0.0197(13) 0.0163(13) 0.0192(12) 0.0000(11) 0.0074(11) -0.0019(11)
C25 0.0177(13) 0.0219(15) 0.0294(15) -0.0010(11) 0.0050(12) 0.0041(12)
C26 0.0198(14) 0.0241(15) 0.0265(14) -0.0044(12) 0.0039(11) -0.0011(13)
C27 0.0217(14) 0.0195(15) 0.0216(14) -0.0042(11) 0.0038(13) -0.0008(11)
N21 0.0306(13) 0.0151(11) 0.0229(11) -0.0012(9) 0.0118(10) 0.0017(10)
O12 0.0259(10) 0.0326(11) 0.0293(10) 0.0048(8) -0.0028(8) -0.0068(9)
O16 0.0283(11) 0.0296(11) 0.0279(10) 0.0051(8) -0.0046(8) -0.0078(9)
O17A 0.0285(11) 0.0192(10) 0.0271(10) 0.0008(8) 0.0013(8) -0.0074(8)
O17B 0.0342(11) 0.0221(10) 0.0248(10) 0.0059(8) -0.0007(9) 0.0001(8)

loop_
_atom_type_symbol
_atom_type_description
_atom_type_scat_dispersion_real
_atom_type_scat_dispersion_imag
_atom_type_scat_source
C C 0.0033 0.0016 'International Tables Vol C Tables 4.2.6.8 and 6.1.1.4'
H H 0.0000 0.0000 'International Tables Vol C Tables 4.2.6.8 and 6.1.1.4'
N N 0.0061 0.0033 'International Tables Vol C Tables 4.2.6.8 and 6.1.1.4'
O O 0.0106 0.0060 'International Tables Vol C Tables 4.2.6.8 and 6.1.1.4'

loop_
_geom_angle_atom_site_label_1
_geom_angle_atom_site_label_2
_geom_angle_atom_site_label_3
_geom_angle
_geom_angle_site_symmetry_1
C16 C11 C12 118.3(2) .
C16 C11 C17 121.8(2) .
C12 C11 C17 119.9(2) .
O12 C12 C13 118.6(2) .
O12 C12 C11 120.6(2) .
C13 C12 C11 120.7(2) .
C14 C13 C12 119.3(2) .
C15 C14 C13 121.6(2) .
C14 C15 C16 119.2(2) .
O16 C16 C15 117.8(2) .
O16 C16 C11 121.3(2) .
C15 C16 C11 120.9(2) .
O17B C17 O17A 122.6(2) .
O17B C17 C11 120.2(2) .
O17A C17 C11 117.2(2) .
N21 C22 C23 119.9(2) .
C22 C23 C24 119.9(2) .
C23 C24 C25 118.0(2) .
C23 C24 C27 119.5(2) .
C25 C24 C27 122.5(2) .
C26 C25 C24 119.7(2) .
N21 C26 C25 120.3(2) .
C27 C27 C24 125.2(3) 3_755
C22 N21 C26 122.1(2) .

loop_
_geom_bond_atom_site_label_1
_geom_bond_atom_site_label_2
_geom_bond_distance
_geom_bond_site_symmetry_2
C11 C16 1.405(3) .
C11 C12 1.405(3) .
C11 C17 1.482(3) .
C12 O12 1.357(3) .
C12 C13 1.392(3) .
C13 C14 1.382(3) .
C14 C15 1.381(3) .
C15 C16 1.391(3) .
C16 O16 1.359(3) .
C17 O17B 1.259(3) .
C17 O17A 1.284(3) .
C22 N21 1.336(3) .
C22 C23 1.383(3) .
C23 C24 1.395(3) .
C24 C25 1.399(3) .
C24 C27 1.464(3) .
C25 C26 1.376(3) .
C26 N21 1.337(3) .
C27 C27 1.328(5) 3_755
